data_6000161
loop_
_publ_author_name
'Stiewe, A.'
'Sonntag, R.'
'Troyanov, S. I.'
'Hansen, T.'
'Kemnitz, E.'

_publ_section_title
;
 Synthesis and structure determination of Rb-2(HSO4)(H2PO4) and
 Rb-4(HSO4)(3)(H2PO4) by X-ray single crystal and neutron powder
 diffraction
;
_journal_name_full 'Journal of Solid State Chemistry'
_journal_page_first 9
_journal_page_last 15
_journal_paper_doi 10.1006/jssc.1999.8468
_journal_volume 149
_journal_year 2000
_chemical_formula_sum 'H3 O8 P Rb2 S'
_space_group_name_H-M_alt 'P 1 21/c 1'
_cell_angle_alpha 90.000
_cell_angle_beta 91.560
_cell_angle_gamma 90.000
_cell_length_a 11.5550
_cell_length_b 7.5360
_cell_length_c 9.5930
_cell_volume 835.03
_diffrn_ambient_temperature 160
_cod_database_code 6000161

loop_
_atom_site_label
_atom_site_fract_x
_atom_site_fract_y
_atom_site_fract_z
? ? ? ?
